data_7117509
loop_
_publ_author_name
'R. N. Prasad Tulichala'
'K. C. Kumara Swamy'

_publ_section_title
;
 Palladium-catalysed decarboxylative nitrile insertion via C-H activation
 or self-coupling of indole-2-carboxylic acids: a new route to
 indolocarbolines and triindoles
;
_journal_name_full Chem.Commun.
_journal_page_first 12008
_journal_paper_doi 10.1039/C5cc03160e
_journal_volume 51
_journal_year 2015
_chemical_formula_sum 'C26 H21 N3'
_chemical_formula_weight 375.46
_chemical_name_systematic
; 
 ? 
;
_space_group_IT_number 14
_symmetry_cell_setting monoclinic
_symmetry_space_group_name_Hall '-P 2ybc'
_symmetry_space_group_name_H-M 'P 1 21/c 1'
_atom_sites_solution_hydrogens geom
_atom_sites_solution_primary direct
_atom_sites_solution_secondary difmap
_audit_creation_method SHELXL-97
_audit_update_record
;
2014-10-16 deposited with the CCDC.
2015-06-16 downloaded from the CCDC.
;
_cell_angle_alpha 90.00
_cell_angle_beta 105.921(9)
_cell_angle_gamma 90.00
_cell_formula_units_Z 4
_cell_length_a 13.1017(10)
_cell_length_b 20.7038(19)
_cell_length_c 7.3429(6)
_cell_measurement_temperature 298(2)
_cell_volume 1915.4(3)
_computing_cell_refinement 'Bruker FRAMBO'
_computing_data_collection 'Bruker FRAMBO'
_computing_data_reduction 'Bruker SAINT'
_computing_molecular_graphics 'Bruker SHELXTL'
_computing_publication_material 'Bruker SHELXTL'
_computing_structure_refinement 'SHELXL-97 (Sheldrick, 1997)'
_computing_structure_solution 'SHELXS-97 (Sheldrick, 1990)'
_diffrn_ambient_temperature 293(2)
_diffrn_measured_fraction_theta_full 0.964
_diffrn_measured_fraction_theta_max 0.964
_diffrn_measurement_device_type 'multiwire proportional'
_diffrn_measurement_method 'phi and omega scans'
_diffrn_radiation_monochromator graphite
_diffrn_radiation_source 'fine-focus sealed tube'
_diffrn_radiation_type MoK\a
_diffrn_radiation_wavelength 0.71073
_diffrn_reflns_av_R_equivalents 0.0193
_diffrn_reflns_av_sigmaI/netI 0.0343
_diffrn_reflns_limit_h_max 15
_diffrn_reflns_limit_h_min -15
_diffrn_reflns_limit_k_max 24
_diffrn_reflns_limit_k_min -11
_diffrn_reflns_limit_l_max 8
_diffrn_reflns_limit_l_min -5
_diffrn_reflns_number 4657
_diffrn_reflns_theta_full 29.22
_diffrn_reflns_theta_max 24.71
_diffrn_reflns_theta_min 3.05
_exptl_absorpt_coefficient_mu 0.077
_exptl_absorpt_correction_type none
_exptl_crystal_colour colorless
_exptl_crystal_density_diffrn 1.302
_exptl_crystal_density_method 'not measured'
_exptl_crystal_description needle
_exptl_crystal_F_000 792
_refine_diff_density_max 0.147
_refine_diff_density_min -0.164
_refine_diff_density_rms 0.033
_refine_ls_extinction_method none
_refine_ls_goodness_of_fit_ref 1.017
_refine_ls_hydrogen_treatment mixed
_refine_ls_matrix_type full
_refine_ls_number_parameters 265
_refine_ls_number_reflns 3032
_refine_ls_number_restraints 0
_refine_ls_restrained_S_all 1.017
_refine_ls_R_factor_all 0.0771
_refine_ls_R_factor_gt 0.0507
_refine_ls_shift/su_max 0.000
_refine_ls_shift/su_mean 0.000
_refine_ls_structure_factor_coef Fsqd
_refine_ls_weighting_details 'calc w=1/[\s^2^(Fo^2^)+(0.0635P)^2^+0.1189P] where P=(Fo^2^+2Fc^2^)/3'
_refine_ls_weighting_scheme calc
_refine_ls_wR_factor_gt 0.1190
_refine_ls_wR_factor_ref 0.1328
_reflns_number_gt 2100
_reflns_number_total 3032
_reflns_threshold_expression >2sigma(I)
_cod_data_source_file c5cc03160e2-1.cif
_cod_data_source_block Compound-15
_cod_original_sg_symbol_H-M 'P2(1)/c  '
_cod_database_code 7117509

loop_
_symmetry_equiv_pos_as_xyz
'x, y, z'
'-x, y+1/2, -z+1/2'
'-x, -y, -z'
'x, -y-1/2, z-1/2'

loop_
_atom_site_label
_atom_site_type_symbol
_atom_site_fract_x
_atom_site_fract_y
_atom_site_fract_z
_atom_site_U_iso_or_equiv
_atom_site_adp_type
_atom_site_occupancy
_atom_site_symmetry_multiplicity
_atom_site_calc_flag
_atom_site_refinement_flags
_atom_site_disorder_assembly
_atom_site_disorder_group
C23 C -0.07530(17) 0.87658(11) 0.7814(3) 0.0594(6) Uani 1 1 d . . .
H23 H -0.0362 0.8944 0.8954 0.071 Uiso 1 1 calc R . .
C22 C -0.17778(18) 0.89698(12) 0.7007(3) 0.0656(7) Uani 1 1 d . . .
H22 H -0.2074 0.9286 0.7604 0.079 Uiso 1 1 calc R . .
N2 N 0.08460(12) 0.73951(9) 0.7831(2) 0.0512(5) Uani 1 1 d . . .
C17 C 0.26540(15) 0.81393(12) 0.9513(2) 0.0501(5) Uani 1 1 d . . .
C10 C 0.16680(15) 0.84302(11) 0.8576(3) 0.0484(5) Uani 1 1 d . . .
C7 C 0.27433(16) 0.74662(12) 0.9609(3) 0.0504(5) Uani 1 1 d . . .
C18 C -0.03019(15) 0.82959(10) 0.6935(3) 0.0476(5) Uani 1 1 d . . .
C9 C 0.07819(15) 0.80388(11) 0.7806(3) 0.0483(5) Uani 1 1 d . . .
C8 C 0.17897(16) 0.71432(11) 0.8693(3) 0.0498(5) Uani 1 1 d . . .
C11 C 0.18497(16) 0.91215(11) 0.8594(3) 0.0520(6) Uani 1 1 d . . .
N3 N 0.33877(13) 0.86228(10) 1.0153(2) 0.0575(5) Uani 1 1 d . . .
C19 C -0.09184(15) 0.80348(10) 0.5256(3) 0.0514(5) Uani 1 1 d . . .
H19 H -0.0631 0.7713 0.4662 0.062 Uiso 1 1 calc R . .
N1 N 0.19476(14) 0.64879(9) 0.8808(2) 0.0558(5) Uani 1 1 d . . .
C1 C 0.29880(18) 0.63717(12) 0.9770(3) 0.0576(6) Uani 1 1 d . . .
C16 C 0.29172(18) 0.92131(12) 0.9595(3) 0.0571(6) Uani 1 1 d . . .
C6 C 0.35222(17) 0.69647(13) 1.0304(3) 0.0568(6) Uani 1 1 d . . .
C21 C -0.23648(17) 0.87101(12) 0.5330(3) 0.0630(6) Uani 1 1 d . . .
H21 H -0.3053 0.8856 0.4792 0.076 Uiso 1 1 calc R . .
C20 C -0.19470(16) 0.82369(11) 0.4435(3) 0.0565(6) Uani 1 1 d . . .
C15 C 0.3381(2) 0.98219(14) 0.9876(3) 0.0726(7) Uani 1 1 d . . .
H15 H 0.4086 0.9875 1.0562 0.087 Uiso 1 1 calc R . .
C2 C 0.3484(2) 0.57771(13) 1.0173(3) 0.0745(7) Uani 1 1 d . . .
H2 H 0.3114 0.5394 0.9809 0.089 Uiso 1 1 calc R . .
C12 C 0.12542(19) 0.96643(12) 0.7828(3) 0.0633(6) Uani 1 1 d . . .
H12 H 0.0547 0.9620 0.7141 0.076 Uiso 1 1 calc R . .
C26 C 0.44869(17) 0.85436(14) 1.1209(3) 0.0796(8) Uani 1 1 d . . .
H26A H 0.4817 0.8960 1.1471 0.119 Uiso 1 1 calc R . .
H26B H 0.4849 0.8293 1.0477 0.119 Uiso 1 1 calc R . .
H26C H 0.4525 0.8325 1.2378 0.119 Uiso 1 1 calc R . .
C3 C 0.4553(2) 0.57752(17) 1.1142(3) 0.0871(9) Uani 1 1 d . . .
H3 H 0.4910 0.5384 1.1429 0.105 Uiso 1 1 calc R . .
C5 C 0.45973(18) 0.69339(15) 1.1289(3) 0.0767(8) Uani 1 1 d . . .
H5 H 0.4978 0.7312 1.1677 0.092 Uiso 1 1 calc R . .
C24 C -0.2588(2) 0.79312(14) 0.2627(4) 0.0947(10) Uani 1 1 d . . .
H24A H -0.3283 0.8122 0.2258 0.142 Uiso 1 1 calc R . .
H24B H -0.2650 0.7476 0.2818 0.142 Uiso 1 1 calc R . .
H24C H -0.2242 0.8001 0.1649 0.142 Uiso 1 1 calc R . .
C25 C 0.11412(19) 0.60075(12) 0.8094(3) 0.0688(7) Uani 1 1 d . . .
H25A H 0.1331 0.5753 0.7144 0.103 Uiso 1 1 calc R . .
H25B H 0.0473 0.6217 0.7550 0.103 Uiso 1 1 calc R . .
H25C H 0.1082 0.5733 0.9114 0.103 Uiso 1 1 calc R . .
C13 C 0.1718(2) 1.02646(13) 0.8092(4) 0.0771(7) Uani 1 1 d . . .
H13 H 0.1320 1.0625 0.7575 0.093 Uiso 1 1 calc R . .
C4 C 0.5094(2) 0.63443(18) 1.1684(4) 0.0886(10) Uani 1 1 d . . .
H4 H 0.5811 0.6330 1.2332 0.106 Uiso 1 1 calc R . .
C14 C 0.2766(2) 1.03401(14) 0.9113(4) 0.0829(8) Uani 1 1 d . . .
H14 H 0.3059 1.0752 0.9286 0.100 Uiso 1 1 calc R . .

loop_
_atom_site_aniso_label
_atom_site_aniso_U_11
_atom_site_aniso_U_22
_atom_site_aniso_U_33
_atom_site_aniso_U_23
_atom_site_aniso_U_13
_atom_site_aniso_U_12
C23 0.0528(13) 0.0775(16) 0.0495(12) -0.0058(11) 0.0170(11) 0.0013(12)
C22 0.0565(14) 0.0813(18) 0.0644(15) -0.0012(13) 0.0257(12) 0.0172(13)
N2 0.0378(10) 0.0677(13) 0.0493(10) 0.0070(9) 0.0139(8) 0.0035(9)
C17 0.0369(11) 0.0809(17) 0.0340(10) -0.0006(11) 0.0126(9) -0.0031(12)
C10 0.0392(11) 0.0684(15) 0.0390(11) -0.0002(10) 0.0134(9) -0.0008(11)
C7 0.0395(12) 0.0769(16) 0.0363(10) 0.0061(11) 0.0129(9) 0.0041(12)
C18 0.0369(11) 0.0603(14) 0.0474(11) 0.0038(10) 0.0146(9) 0.0016(10)
C9 0.0400(12) 0.0683(15) 0.0386(11) 0.0033(10) 0.0139(9) 0.0036(11)
C8 0.0408(12) 0.0711(16) 0.0399(11) 0.0069(11) 0.0150(10) 0.0056(11)
C11 0.0471(13) 0.0724(16) 0.0397(11) -0.0034(11) 0.0174(10) -0.0030(12)
N3 0.0396(10) 0.0885(15) 0.0449(10) -0.0080(10) 0.0122(8) -0.0085(11)
C19 0.0401(11) 0.0562(13) 0.0573(12) -0.0038(11) 0.0122(10) 0.0042(10)
N1 0.0511(11) 0.0671(13) 0.0501(10) 0.0113(9) 0.0153(9) 0.0109(10)
C1 0.0538(14) 0.0832(18) 0.0395(11) 0.0131(12) 0.0187(10) 0.0205(14)
C16 0.0544(14) 0.0781(17) 0.0436(12) -0.0097(12) 0.0215(11) -0.0084(14)
C6 0.0424(12) 0.0924(18) 0.0379(11) 0.0086(12) 0.0148(9) 0.0156(13)
C21 0.0436(12) 0.0787(17) 0.0666(14) 0.0096(13) 0.0150(11) 0.0132(12)
C20 0.0391(12) 0.0637(15) 0.0620(13) -0.0004(11) 0.0058(11) 0.0052(11)
C15 0.0685(17) 0.091(2) 0.0640(15) -0.0237(15) 0.0270(13) -0.0207(16)
C2 0.0796(18) 0.092(2) 0.0549(14) 0.0178(13) 0.0245(13) 0.0303(16)
C12 0.0617(15) 0.0717(17) 0.0602(13) -0.0053(12) 0.0232(12) -0.0012(14)
C26 0.0426(13) 0.121(2) 0.0666(15) -0.0077(14) 0.0008(12) -0.0101(14)
C3 0.086(2) 0.119(3) 0.0577(16) 0.0210(16) 0.0224(15) 0.050(2)
C5 0.0514(14) 0.121(2) 0.0562(14) 0.0055(14) 0.0121(12) 0.0229(16)
C24 0.0579(16) 0.101(2) 0.102(2) -0.0250(17) -0.0163(15) 0.0130(16)
C25 0.0719(16) 0.0727(17) 0.0630(14) 0.0070(12) 0.0205(13) -0.0021(14)
C13 0.085(2) 0.0687(18) 0.0848(17) -0.0040(14) 0.0352(16) -0.0023(15)
C4 0.0587(17) 0.144(3) 0.0604(16) 0.0116(18) 0.0111(13) 0.041(2)
C14 0.094(2) 0.076(2) 0.0901(19) -0.0214(16) 0.0433(17) -0.0175(18)

loop_
_atom_type_symbol
_atom_type_description
_atom_type_scat_dispersion_real
_atom_type_scat_dispersion_imag
_atom_type_scat_source
C C 0.0033 0.0016 'International Tables Vol C Tables 4.2.6.8 and 6.1.1.4'
H H 0.0000 0.0000 'International Tables Vol C Tables 4.2.6.8 and 6.1.1.4'
N N 0.0061 0.0033 'International Tables Vol C Tables 4.2.6.8 and 6.1.1.4'

loop_
_geom_angle_atom_site_label_1
_geom_angle_atom_site_label_2
_geom_angle_atom_site_label_3
_geom_angle
_geom_angle_site_symmetry_1
_geom_angle_site_symmetry_3
C22 C23 C18 120.3(2) . .
C22 C23 H23 119.8 . .
C18 C23 H23 119.8 . .
C21 C22 C23 120.5(2) . .
C21 C22 H22 119.8 . .
C23 C22 H22 119.8 . .
C8 N2 C9 116.39(19) . .
N3 C17 C7 131.74(19) . .
N3 C17 C10 108.3(2) . .
C7 C17 C10 120.0(2) . .
C9 C10 C17 119.5(2) . .
C9 C10 C11 133.6(2) . .
C17 C10 C11 106.79(18) . .
C17 C7 C8 113.36(19) . .
C17 C7 C6 140.7(2) . .
C8 C7 C6 105.9(2) . .
C19 C18 C23 117.99(18) . .
C19 C18 C9 119.86(19) . .
C23 C18 C9 122.02(18) . .
N2 C9 C10 121.98(19) . .
N2 C9 C18 114.36(19) . .
C10 C9 C18 123.7(2) . .
N2 C8 N1 121.4(2) . .
N2 C8 C7 128.7(2) . .
N1 C8 C7 109.87(19) . .
C12 C11 C16 118.0(2) . .
C12 C11 C10 136.0(2) . .
C16 C11 C10 106.0(2) . .
C17 N3 C16 109.23(17) . .
C17 N3 C26 126.8(2) . .
C16 N3 C26 123.93(19) . .
C20 C19 C18 122.1(2) . .
C20 C19 H19 119.0 . .
C18 C19 H19 119.0 . .
C8 N1 C1 108.45(19) . .
C8 N1 C25 125.26(18) . .
C1 N1 C25 126.2(2) . .
N1 C1 C2 127.3(2) . .
N1 C1 C6 109.7(2) . .
C2 C1 C6 123.0(2) . .
N3 C16 C15 128.2(2) . .
N3 C16 C11 109.6(2) . .
C15 C16 C11 122.2(2) . .
C5 C6 C1 117.1(2) . .
C5 C6 C7 136.8(3) . .
C1 C6 C7 106.11(19) . .
C22 C21 C20 120.7(2) . .
C22 C21 H21 119.7 . .
C20 C21 H21 119.7 . .
C21 C20 C19 118.45(19) . .
C21 C20 C24 121.5(2) . .
C19 C20 C24 120.0(2) . .
C14 C15 C16 117.8(2) . .
C14 C15 H15 121.1 . .
C16 C15 H15 121.1 . .
C1 C2 C3 117.4(3) . .
C1 C2 H2 121.3 . .
C3 C2 H2 121.3 . .
C13 C12 C11 119.7(2) . .
C13 C12 H12 120.2 . .
C11 C12 H12 120.2 . .
N3 C26 H26A 109.5 . .
N3 C26 H26B 109.5 . .
H26A C26 H26B 109.5 . .
N3 C26 H26C 109.5 . .
H26A C26 H26C 109.5 . .
H26B C26 H26C 109.5 . .
C4 C3 C2 120.9(3) . .
C4 C3 H3 119.6 . .
C2 C3 H3 119.6 . .
C4 C5 C6 120.0(3) . .
C4 C5 H5 120.0 . .
C6 C5 H5 120.0 . .
C20 C24 H24A 109.5 . .
C20 C24 H24B 109.5 . .
H24A C24 H24B 109.5 . .
C20 C24 H24C 109.5 . .
H24A C24 H24C 109.5 . .
H24B C24 H24C 109.5 . .
N1 C25 H25A 109.5 . .
N1 C25 H25B 109.5 . .
H25A C25 H25B 109.5 . .
N1 C25 H25C 109.5 . .
H25A C25 H25C 109.5 . .
H25B C25 H25C 109.5 . .
C12 C13 C14 120.9(3) . .
C12 C13 H13 119.5 . .
C14 C13 H13 119.5 . .
C5 C4 C3 121.5(3) . .
C5 C4 H4 119.3 . .
C3 C4 H4 119.3 . .
C15 C14 C13 121.4(3) . .
C15 C14 H14 119.3 . .
C13 C14 H14 119.3 . .

loop_
_geom_bond_atom_site_label_1
_geom_bond_atom_site_label_2
_geom_bond_distance
_geom_bond_site_symmetry_2
C23 C22 1.377(3) .
C23 C18 1.386(3) .
C23 H23 0.9300 .
C22 C21 1.370(3) .
C22 H22 0.9300 .
N2 C8 1.331(2) .
N2 C9 1.335(3) .
C17 N3 1.378(3) .
C17 C7 1.399(3) .
C17 C10 1.420(3) .
C10 C9 1.401(3) .
C10 C11 1.450(3) .
C7 C8 1.414(3) .
C7 C6 1.447(3) .
C18 C19 1.385(3) .
C18 C9 1.487(3) .
C8 N1 1.371(3) .
C11 C12 1.396(3) .
C11 C16 1.403(3) .
N3 C16 1.379(3) .
N3 C26 1.445(3) .
C19 C20 1.382(3) .
C19 H19 0.9300 .
N1 C1 1.373(3) .
N1 C25 1.441(3) .
C1 C2 1.386(3) .
C1 C6 1.414(3) .
C16 C15 1.390(3) .
C6 C5 1.397(3) .
C21 C20 1.374(3) .
C21 H21 0.9300 .
C20 C24 1.503(3) .
C15 C14 1.366(3) .
C15 H15 0.9300 .
C2 C3 1.386(3) .
C2 H2 0.9300 .
C12 C13 1.374(3) .
C12 H12 0.9300 .
C26 H26A 0.9600 .
C26 H26B 0.9600 .
C26 H26C 0.9600 .
C3 C4 1.376(4) .
C3 H3 0.9300 .
C5 C4 1.376(4) .
C5 H5 0.9300 .
C24 H24A 0.9600 .
C24 H24B 0.9600 .
C24 H24C 0.9600 .
C25 H25A 0.9600 .
C25 H25B 0.9600 .
C25 H25C 0.9600 .
C13 C14 1.381(3) .
C13 H13 0.9300 .
C4 H4 0.9300 .
C14 H14 0.9300 .
